data_7135189
loop_
_publ_author_name
'Xu, Zhe-Kun'
'Wang, Zhong-Xia'

_publ_section_title
;
 A low-dimensional ferrocenium lead-iodide perovskite ferroelastic with a
 narrow band gap.
;
_journal_issue 81
_journal_name_full 'Chemical communications (Cambridge, England)'
_journal_page_first 15810
_journal_page_last 15813
_journal_paper_doi 10.1039/d5cc03384e
_journal_volume 61
_journal_year 2025
_chemical_formula_moiety 'I3 Pb, 0.5(C20 H20 Fe2)'
_chemical_formula_sum 'C10 H10 Fe I3 Pb'
_chemical_formula_weight 773.92
_space_group_crystal_system monoclinic
_space_group_IT_number 15
_space_group_name_Hall '-C 2yc'
_space_group_name_H-M_alt 'C 1 2/c 1'
_atom_sites_solution_hydrogens geom
_atom_sites_solution_primary dual
_audit_creation_date 2023-09-06
_audit_creation_method
;
Olex2 1.3
(compiled 2020.11.12 svn.r5f609507 for OlexSys, GUI svn.r6226)
;
_audit_update_record
;
2025-10-15 deposited with the CCDC.	2025-10-15 downloaded from the CCDC.
;
_cell_angle_alpha 90
_cell_angle_beta 92.820(2)
_cell_angle_gamma 90
_cell_formula_units_Z 12
_cell_length_a 19.1013(4)
_cell_length_b 18.1903(4)
_cell_length_c 13.8623(3)
_cell_measurement_reflns_used 10306
_cell_measurement_temperature 221(3)
_cell_measurement_theta_max 31.1960
_cell_measurement_theta_min 2.1640
_cell_volume 4810.74(18)
_computing_cell_refinement 'CrysAlisPro 1.171.41.108a (Rigaku OD, 2021)'
_computing_data_collection 'CrysAlisPro 1.171.41.108a (Rigaku OD, 2021)'
_computing_data_reduction 'CrysAlisPro 1.171.41.108a (Rigaku OD, 2021)'
_computing_molecular_graphics 'Olex2 1.3 (Dolomanov et al., 2009)'
_computing_publication_material 'Olex2 1.3 (Dolomanov et al., 2009)'
_computing_structure_refinement 'SHELXL 2017/1 (Sheldrick, 2015)'
_computing_structure_solution 'SHELXT 2014/5 (Sheldrick, 2014)'
_diffrn_ambient_environment N~2~
_diffrn_ambient_temperature 221(3)
_diffrn_detector 'Hybrid Pixel Array Detector'
_diffrn_detector_area_resol_mean 10.0000
_diffrn_detector_type HyPix
_diffrn_measured_fraction_theta_full 0.999
_diffrn_measured_fraction_theta_max 0.792
_diffrn_measurement_details
;
List of Runs (angles in degrees, time in seconds):

  # Type    Start    End  Width  t~exp~   \w     \q     \k     \f   Frames
#--------------------------------------------------------------------------
  1  \w    -63.00 -37.00   0.50    2.00    --    5.05 -77.00  90.00   52
  2  \w    -65.00   7.00   0.50    2.00    --   -5.21 -37.00 150.00  144
  3  \w      1.00  28.00   0.50    2.00    --    5.05 -77.00  90.00   54
  4  \w    -65.00   8.00   0.50    2.00    --    5.05 -57.00 -90.00  146
  5  \w    -17.00  16.00   0.50    2.00    --   -5.21 -99.00-120.00   66
;
_diffrn_measurement_device 'four-circle diffractometer'
_diffrn_measurement_device_type 'XtaLAB Synergy R, DW system, HyPix'
_diffrn_measurement_method '\w scans'
_diffrn_orient_matrix_type 'CrysAlisPro convention (1999,Acta A55,543-557)'
_diffrn_orient_matrix_UB_11 -0.0117711000
_diffrn_orient_matrix_UB_12 -0.0356469000
_diffrn_orient_matrix_UB_13 -0.0137441000
_diffrn_orient_matrix_UB_21 0.0297731000
_diffrn_orient_matrix_UB_22 -0.0156138000
_diffrn_orient_matrix_UB_23 0.0247916000
_diffrn_orient_matrix_UB_31 -0.0188931000
_diffrn_orient_matrix_UB_32 -0.0024104000
_diffrn_orient_matrix_UB_33 0.0426822000
_diffrn_radiation_monochromator mirror
_diffrn_radiation_probe x-ray
_diffrn_radiation_type 'Mo K\a'
_diffrn_radiation_wavelength 0.71073
_diffrn_reflns_av_R_equivalents 0.0243
_diffrn_reflns_av_unetI/netI 0.0269
_diffrn_reflns_Laue_measured_fraction_full 0.999
_diffrn_reflns_Laue_measured_fraction_max 0.792
_diffrn_reflns_limit_h_max 27
_diffrn_reflns_limit_h_min -23
_diffrn_reflns_limit_k_max 25
_diffrn_reflns_limit_k_min -26
_diffrn_reflns_limit_l_max 17
_diffrn_reflns_limit_l_min -18
_diffrn_reflns_number 19294
_diffrn_reflns_point_group_measured_fraction_full 0.999
_diffrn_reflns_point_group_measured_fraction_max 0.792
_diffrn_reflns_theta_full 25.242
_diffrn_reflns_theta_max 30.965
_diffrn_reflns_theta_min 2.098
_diffrn_source 'Rotating-anode X-ray tube'
_diffrn_source_type 'Rigaku (Mo) X-ray Source'
_exptl_absorpt_coefficient_mu 17.137
_exptl_absorpt_correction_T_max 1.00000
_exptl_absorpt_correction_T_min 0.35630
_exptl_absorpt_correction_type multi-scan
_exptl_absorpt_process_details
;
CrysAlisPro 1.171.41.108a (Rigaku Oxford Diffraction, 2021)
Empirical absorption correction using spherical harmonics,
implemented in SCALE3 ABSPACK scaling algorithm.
;
_exptl_crystal_colour 'dull dark black'
_exptl_crystal_colour_lustre dull
_exptl_crystal_colour_modifier dark
_exptl_crystal_colour_primary black
_exptl_crystal_density_diffrn 3.206
_exptl_crystal_description plate
_exptl_crystal_F_000 4044
_exptl_crystal_size_max 0.1
_exptl_crystal_size_mid 0.1
_exptl_crystal_size_min 0.1
_refine_diff_density_max 0.789
_refine_diff_density_min -0.877
_refine_diff_density_rms 0.149
_refine_ls_extinction_method none
_refine_ls_goodness_of_fit_ref 1.036
_refine_ls_hydrogen_treatment constr
_refine_ls_matrix_type full
_refine_ls_number_parameters 237
_refine_ls_number_reflns 6056
_refine_ls_number_restraints 474
_refine_ls_restrained_S_all 1.014
_refine_ls_R_factor_all 0.0325
_refine_ls_R_factor_gt 0.0248
_refine_ls_shift/su_max 0.003
_refine_ls_shift/su_mean 0.000
_refine_ls_structure_factor_coef Fsqd
_refine_ls_weighting_details 'w=1/[\s^2^(Fo^2^)+(0.0228P)^2^+13.3807P] where P=(Fo^2^+2Fc^2^)/3'
_refine_ls_weighting_scheme calc
_refine_ls_wR_factor_gt 0.0519
_refine_ls_wR_factor_ref 0.0534
_reflns_Friedel_coverage 0.000
_reflns_number_gt 5174
_reflns_number_total 6056
_reflns_threshold_expression 'I > 2\s(I)'
_cod_data_source_file d5cc03384e3.cif
_cod_data_source_block Fc_PbI3_220K
_cod_database_code 7135189
_shelx_shelxl_version_number 2017/1
_chemical_oxdiff_formula 'C H Fe I Pb'
_chemical_oxdiff_usercomment \
_shelx_space_group_comment
;
The symmetry employed for this shelxl refinement is uniquely defined
by the following loop, which should always be used as a source of
symmetry information in preference to the above space-group names.
They are only intended as comments.
;
_shelx_estimated_absorpt_t_max 0.279
_shelx_estimated_absorpt_t_min 0.279
_reflns_odcompleteness_completeness 99.94
_reflns_odcompleteness_iscentric 1
_reflns_odcompleteness_theta 26.32
_olex2_refinement_description
;
1. Fixed Uiso
 At 1.2 times of:
  All C(H) groups
2. Restrained distances
 C1A-C13 = C1A-C16 = C15-C13 = C15-C11 = C16-C11
 1.42 with sigma of 0.02
 Fe2-C17 = Fe2-C12 = Fe2-C19 = Fe2-C13 = Fe2-C1A = Fe2-C11
 2.05 with sigma of 0.02
 C18-C17 = C17-C12 = C19-C18 = C19-C14 = C14-C12
 1.42 with sigma of 0.02
 C2-C1 = C3-C2 = C4-C3 = C5-C4 = C5-C1
 1.42 with sigma of 0.02
 C2A-C1A = C3A-C2A = C4A-C3A = C5A-C4A = C5A-C1A
 1.42 with sigma of 0.02
 C9-C8 = C9-C10 = C6-C10 = C7-C6 = C8-C7
 1.42 with sigma of 0.02
 C9A-C8A = C9A-C10A = C6A-C10A = C7A-C6A = C8A-C7A
 1.42 with sigma of 0.02
 C7-C10 \\sim C7A-C10A
 with sigma of 0.04
 C7-C8 \\sim C7A-C8A
 with sigma of 0.02
 C6-C8 \\sim C6A-C8A
 with sigma of 0.04
 C10-C6 \\sim C10A-C6A
 with sigma of 0.02
 C10-C9 \\sim C10A-C9A
 with sigma of 0.02
 C7-C6 \\sim C7A-C6A
 with sigma of 0.02
 Fe1-C8 \\sim Fe1-C8A
 with sigma of 0.04
 C7-C9 \\sim C7A-C9A
 with sigma of 0.04
 C10-C8 \\sim C10A-C8A
 with sigma of 0.04
 C9-C8 \\sim C9A-C8A
 with sigma of 0.02
 C6-C9 \\sim C6A-C9A
 with sigma of 0.04
 Fe1-C7 \\sim Fe1-C7A
 with sigma of 0.04
 Fe1-C10 \\sim Fe1-C10A
 with sigma of 0.04
 Fe1-C6 \\sim Fe1-C6A
 with sigma of 0.04
 Fe1-C9 \\sim Fe1-C9A
 with sigma of 0.04
 C4-C5 \\sim C4A-C5A
 with sigma of 0.02
 C4-C1 \\sim C4A-C20
 with sigma of 0.04
 C3-C2 \\sim C3A-C2A
 with sigma of 0.02
 Fe1-C5 \\sim Fe1-C5A
 with sigma of 0.04
 C3-C1 \\sim C3A-C20
 with sigma of 0.04
 C4-C2 \\sim C4A-C2A
 with sigma of 0.04
 C3-C5 \\sim C3A-C5A
 with sigma of 0.04
 Fe1-C4 \\sim Fe1-C4A
 with sigma of 0.02
 C4-C3 \\sim C4A-C3A
 with sigma of 0.02
 C2-C5 \\sim C2A-C5A
 with sigma of 0.04
 C2-C1 \\sim C2A-C20
 with sigma of 0.02
 C1-C5 \\sim C20-C5A
 with sigma of 0.02
 Fe1-C3 \\sim Fe1-C3A
 with sigma of 0.02
 Fe1-C2 \\sim Fe1-C2A
 with sigma of 0.02
 Fe1-C1 \\sim Fe1-C20
 with sigma of 0.02
3. Rigid bond restraints
 C7, C10, C6, C9, C8, C10A, C6A, C7A, C8A, C9A
 with sigma for 1-2 distances of 0.02 and sigma for 1-3 distances of 0.02
4. Uiso/Uaniso restraints and constraints
C7 \\sim C10 \\sim C6 \\sim C9 \\sim C8 \\sim C10A \\sim C6A \\sim C7A \\sim
C8A \\sim C9A: within 2A with sigma of 0.02 and sigma for terminal atoms of
0.04 within 2A
Uanis(C13) \\sim Ueq, Uanis(C15) \\sim Ueq, Uanis(C11) \\sim Ueq, Uanis(C16)
\\sim Ueq, Uanis(C1A) \\sim Ueq, Uanis(Fe2) \\sim Ueq, Uanis(C14) \\sim Ueq,
Uanis(C12) \\sim Ueq, Uanis(C17) \\sim Ueq, Uanis(C18) \\sim Ueq, Uanis(C19)
\\sim Ueq: with sigma of 0.02 and sigma for terminal atoms of 0.04
Uanis(C7) \\sim Ueq, Uanis(C10) \\sim Ueq, Uanis(C6) \\sim Ueq, Uanis(C9) \\sim
Ueq, Uanis(C8) \\sim Ueq, Uanis(C10A) \\sim Ueq, Uanis(C6A) \\sim Ueq,
Uanis(C7A) \\sim Ueq, Uanis(C8A) \\sim Ueq, Uanis(C9A) \\sim Ueq: with sigma of
0.02 and sigma for terminal atoms of 0.04
Uanis(C7) = Uanis(C10) = Uanis(C6) = Uanis(C9) = Uanis(C8) = Uanis(C10A) =
Uanis(C6A) = Uanis(C7A) = Uanis(C8A) = Uanis(C9A)
Uanis(C4) = Uanis(C3) = Uanis(C2) = Uanis(C1) = Uanis(C5) = Uanis(C4A) =
Uanis(C3A) = Uanis(C2A) = Uanis(C20) = Uanis(C5A)
5. Rigid body (RIGU) restrains
 C17, C12, C14, C19, C18, C1A, C13, C16, C15, C11
 with sigma for 1-2 distances of 0.004 and sigma for 1-3 distances of 0.004
 C7, C10, C6, C9, C8, C10A, C6A, C7A, C8A, C9A
 with sigma for 1-2 distances of 0.004 and sigma for 1-3 distances of 0.004
6. Others
 Fixed Sof: C4(0.5) H4(0.5) C7(0.5) H7(0.5) C3(0.5) H3(0.5) C14(0.5) H14(0.5)
 C13(0.5) H13(0.5) C15(0.5) H15(0.5) C2(0.5) H2(0.5) C11(0.5) H11(0.5) C10(0.5)
 H10(0.5) C12(0.5) H12(0.5) C1(0.5) H1(0.5) C6(0.5) H6(0.5) C5(0.5) H5(0.5)
 C9(0.5) H9(0.5) C8(0.5) H8(0.5) C16(0.5) H16(0.5) C17(0.5) H17(0.5) C18(0.5)
 H18(0.5) C19(0.5) H19(0.5) C1A(0.5) H1A(0.5) C10A(0.5) H10A(0.5) C6A(0.5)
 H6A(0.5) C7A(0.5) H7A(0.5) C8A(0.5) H8A(0.5) C9A(0.5) H9A(0.5) C4A(0.5)
 H4A(0.5) C3A(0.5) H3A(0.5) C2A(0.5) H2A(0.5) C20(0.5) H20(0.5) C5A(0.5)
 H5A(0.5)
7.a Aromatic/amide H refined with riding coordinates:
 C4(H4), C7(H7), C3(H3), C14(H14), C13(H13), C15(H15), C2(H2), C11(H11),
 C10(H10), C12(H12), C1(H1), C6(H6), C5(H5), C9(H9), C8(H8), C16(H16), C17(H17),
  C18(H18), C19(H19), C1A(H1A), C10A(H10A), C6A(H6A), C7A(H7A), C8A(H8A),
 C9A(H9A), C4A(H4A), C3A(H3A), C2A(H2A), C20(H20), C5A(H5A)
;
_olex2_submission_special_instructions 'No special instructions were received'
_oxdiff_exptl_absorpt_empirical_details
;
Empirical correction (ABSPACK) includes:
- Absorption correction using spherical harmonics
- Frame scaling
;
_oxdiff_exptl_absorpt_empirical_full_max 2.523
_oxdiff_exptl_absorpt_empirical_full_min 0.653

loop_
_space_group_symop_operation_xyz
'x, y, z'
'-x, y, -z+1/2'
'x+1/2, y+1/2, z'
'-x+1/2, y+1/2, -z+1/2'
'-x, -y, -z'
'x, -y, z-1/2'
'-x+1/2, -y+1/2, -z'
'x+1/2, -y+1/2, z-1/2'

loop_
_atom_site_label
_atom_site_type_symbol
_atom_site_fract_x
_atom_site_fract_y
_atom_site_fract_z
_atom_site_U_iso_or_equiv
_atom_site_adp_type
_atom_site_occupancy
_atom_site_site_symmetry_order
_atom_site_calc_flag
_atom_site_refinement_flags_posn
_atom_site_refinement_flags_adp
_atom_site_refinement_flags_occupancy
_atom_site_disorder_assembly
_atom_site_disorder_group
Pb2 Pb 0.58081(2) 0.71872(2) 0.66136(2) 0.02898(5) Uani 1 1 d . . . . .
Pb1 Pb 0.750000 0.750000 0.500000 0.03066(6) Uani 1 2 d S . P . .
I4 I 0.500000 0.85290(2) 0.750000 0.03230(9) Uani 1 2 d S T P . .
I3 I 0.72718(2) 0.78435(2) 0.72524(2) 0.03587(8) Uani 1 1 d . . . . .
I5 I 0.57711(2) 0.63987(2) 0.86416(2) 0.03815(8) Uani 1 1 d . . . . .
I2 I 0.83096(2) 0.90184(2) 0.46226(2) 0.04224(8) Uani 1 1 d . . . . .
I1 I 0.90760(2) 0.68354(2) 0.54064(2) 0.04351(9) Uani 1 1 d . . . . .
Fe2 Fe 0.4998(5) 0.39598(6) 0.7501(7) 0.0299(3) Uani 0.5 1 d D U P A -1
Fe1 Fe 0.66676(4) 1.08129(4) 0.58560(5) 0.03748(16) Uani 1 1 d D . . . .
C4 C 0.7429(6) 1.1012(7) 0.4872(8) 0.0623(12) Uani 0.5 1 d D . P B 1
H4 H 0.788206 1.081190 0.484879 0.075 Uiso 0.5 1 calc R U P B 1
C7 C 0.6539(8) 1.0891(8) 0.7326(11) 0.0768(12) Uani 0.5 1 d D U P B 1
H7 H 0.649057 1.132915 0.767575 0.092 Uiso 0.5 1 calc R U P B 1
C3 C 0.7279(6) 1.1657(7) 0.5376(9) 0.0623(12) Uani 0.5 1 d D . P B 1
H3 H 0.757324 1.193157 0.580362 0.075 Uiso 0.5 1 calc R U P B 1
C14 C 0.4146(10) 0.4554(11) 0.8015(14) 0.057(4) Uani 0.5 1 d D U P A -1
H14 H 0.400079 0.503450 0.785559 0.069 Uiso 0.5 1 calc R U P A -1
C13 C 0.5933(7) 0.3456(10) 0.7235(13) 0.057(4) Uani 0.5 1 d D U P A -1
H13 H 0.612711 0.306445 0.760230 0.068 Uiso 0.5 1 calc R U P A -1
C15 C 0.5484(11) 0.3410(11) 0.6405(15) 0.062(5) Uani 0.5 1 d D U P A -1
H15 H 0.534740 0.296977 0.609325 0.075 Uiso 0.5 1 calc R U P A -1
C2 C 0.6582(7) 1.1789(6) 0.5082(9) 0.0623(12) Uani 0.5 1 d D . P B 1
H2 H 0.634737 1.222754 0.522557 0.075 Uiso 0.5 1 calc R U P B 1
C11 C 0.5267(12) 0.4124(13) 0.6102(11) 0.071(5) Uani 0.5 1 d D U P A -1
H11 H 0.494968 0.423621 0.558283 0.085 Uiso 0.5 1 calc R U P A -1
C10 C 0.6258(8) 0.9868(9) 0.6454(12) 0.0768(12) Uani 0.5 1 d D U P B 1
H10 H 0.600082 0.950451 0.611051 0.092 Uiso 0.5 1 calc R U P B 1
C12 C 0.3926(7) 0.3901(11) 0.7537(12) 0.058(4) Uani 0.5 1 d D U P A -1
H12 H 0.363407 0.386016 0.697274 0.070 Uiso 0.5 1 calc R U P A -1
C1 C 0.6263(7) 1.1221(8) 0.4561(8) 0.0623(12) Uani 0.5 1 d D . P B 1
H1 H 0.578843 1.118141 0.435360 0.075 Uiso 0.5 1 calc R U P B 1
C6 C 0.5984(7) 1.0492(9) 0.6896(11) 0.0768(12) Uani 0.5 1 d D U P B 1
H6 H 0.550695 1.061985 0.690155 0.092 Uiso 0.5 1 calc R U P B 1
C5 C 0.6828(8) 1.0693(7) 0.4403(8) 0.0623(12) Uani 0.5 1 d D . P B 1
H5 H 0.679690 1.024442 0.406630 0.075 Uiso 0.5 1 calc R U P B 1
C9 C 0.7003(8) 0.9890(8) 0.6624(10) 0.0768(12) Uani 0.5 1 d D U P B 1
H9 H 0.732043 0.953530 0.641794 0.092 Uiso 0.5 1 calc R U P B 1
C8 C 0.7184(8) 1.0547(9) 0.7164(10) 0.0768(12) Uani 0.5 1 d D U P B 1
H8 H 0.763537 1.071016 0.736382 0.092 Uiso 0.5 1 calc R U P B 1
C16 C 0.5616(10) 0.4639(10) 0.6730(16) 0.062(5) Uani 0.5 1 d D U P A -1
H16 H 0.557774 0.515388 0.670034 0.074 Uiso 0.5 1 calc R U P A -1
C17 C 0.4240(10) 0.3320(9) 0.8092(14) 0.063(5) Uani 0.5 1 d D U P A -1
H17 H 0.415325 0.281871 0.797512 0.076 Uiso 0.5 1 calc R U P A -1
C18 C 0.4698(11) 0.3589(11) 0.8841(13) 0.060(4) Uani 0.5 1 d D U P A -1
H18 H 0.498641 0.332041 0.928151 0.071 Uiso 0.5 1 calc R U P A -1
C19 C 0.4620(12) 0.4353(10) 0.8769(12) 0.062(4) Uani 0.5 1 d D U P A -1
H19 H 0.485769 0.469110 0.918053 0.074 Uiso 0.5 1 calc R U P A -1
C1A C 0.6032(7) 0.4229(10) 0.7404(14) 0.060(4) Uani 0.5 1 d D U P A -1
H1A H 0.633123 0.443172 0.789313 0.072 Uiso 0.5 1 calc R U P A -1
C10A C 0.5881(8) 1.0229(8) 0.6475(10) 0.0768(12) Uani 0.5 1 d D U P B 2
H10A H 0.544845 1.013777 0.614289 0.092 Uiso 0.5 1 calc R U P B 2
C6A C 0.6074(8) 1.0839(8) 0.7075(10) 0.0768(12) Uani 0.5 1 d D U P B 2
H6A H 0.576826 1.121596 0.724754 0.092 Uiso 0.5 1 calc R U P B 2
C7A C 0.6779(8) 1.0798(8) 0.7371(11) 0.0768(12) Uani 0.5 1 d D U P B 2
H7A H 0.702524 1.114463 0.775810 0.092 Uiso 0.5 1 calc R U P B 2
C8A C 0.7062(8) 1.0151(8) 0.6995(10) 0.0768(12) Uani 0.5 1 d D U P B 2
H8A H 0.753066 0.999427 0.706177 0.092 Uiso 0.5 1 calc R U P B 2
C9A C 0.6505(8) 0.9788(9) 0.6500(12) 0.0768(12) Uani 0.5 1 d D U P B 2
H9A H 0.653629 0.931807 0.622179 0.092 Uiso 0.5 1 calc R U P B 2
C4A C 0.7210(7) 1.0907(7) 0.4592(8) 0.0623(12) Uani 0.5 1 d D . P B 2
H4A H 0.754851 1.056056 0.442213 0.075 Uiso 0.5 1 calc R U P B 2
C3A C 0.7323(6) 1.1535(7) 0.5132(9) 0.0623(12) Uani 0.5 1 d D . P B 2
H3A H 0.777420 1.170632 0.531843 0.075 Uiso 0.5 1 calc R U P B 2
C2A C 0.6720(7) 1.1893(6) 0.5377(9) 0.0623(12) Uani 0.5 1 d D . P B 2
H2A H 0.667078 1.228098 0.581574 0.075 Uiso 0.5 1 calc R U P B 2
C20 C 0.6206(7) 1.1537(8) 0.4816(9) 0.0623(12) Uani 0.5 1 d D . P B 2
H20 H 0.573771 1.169371 0.474789 0.075 Uiso 0.5 1 calc R U P B 2
C5A C 0.6479(7) 1.0887(8) 0.4341(8) 0.0623(12) Uani 0.5 1 d D . P B 2
H5A H 0.623018 1.053837 0.396018 0.075 Uiso 0.5 1 calc R U P B 2

loop_
_atom_site_aniso_label
_atom_site_aniso_U_11
_atom_site_aniso_U_22
_atom_site_aniso_U_33
_atom_site_aniso_U_23
_atom_site_aniso_U_13
_atom_site_aniso_U_12
Pb2 0.02629(9) 0.03395(9) 0.02723(9) 0.00038(7) 0.00665(6) -0.00072(7)
Pb1 0.02996(13) 0.03345(13) 0.02935(12) 0.00100(10) 0.00923(9) -0.00259(10)
I4 0.0320(2) 0.0307(2) 0.0344(2) 0.000 0.00450(16) 0.000
I3 0.03105(16) 0.04581(18) 0.03093(15) -0.00371(13) 0.00324(11) -0.00694(13)
I5 0.03457(17) 0.04871(19) 0.03115(15) 0.01139(13) 0.00146(12) 0.00255(14)
I2 0.0499(2) 0.02915(15) 0.04914(19) -0.00286(13) 0.01676(15) -0.00259(14)
I1 0.04518(19) 0.0506(2) 0.03522(16) 0.01177(14) 0.00637(13) 0.00689(16)
Fe2 0.0283(5) 0.0334(6) 0.0281(5) 0.011(3) 0.0020(4) 0.004(4)
Fe1 0.0463(4) 0.0347(4) 0.0315(3) 0.0000(3) 0.0027(3) -0.0045(3)
C4 0.071(3) 0.070(3) 0.046(3) 0.008(2) 0.000(2) 0.009(2)
C7 0.105(3) 0.066(2) 0.059(2) 0.0039(18) 0.013(2) -0.018(2)
C3 0.071(3) 0.070(3) 0.046(3) 0.008(2) 0.000(2) 0.009(2)
C14 0.054(10) 0.066(8) 0.054(9) 0.006(6) 0.028(7) 0.022(7)
C13 0.031(7) 0.063(7) 0.078(10) -0.012(7) 0.007(6) 0.005(6)
C15 0.054(9) 0.078(8) 0.056(10) -0.029(7) 0.012(7) 0.008(7)
C2 0.071(3) 0.070(3) 0.046(3) 0.008(2) 0.000(2) 0.009(2)
C11 0.084(11) 0.087(11) 0.044(7) -0.010(7) 0.014(6) 0.003(9)
C10 0.105(3) 0.066(2) 0.059(2) 0.0039(18) 0.013(2) -0.018(2)
C12 0.043(7) 0.062(9) 0.071(8) 0.024(7) 0.016(5) 0.005(7)
C1 0.071(3) 0.070(3) 0.046(3) 0.008(2) 0.000(2) 0.009(2)
C6 0.105(3) 0.066(2) 0.059(2) 0.0039(18) 0.013(2) -0.018(2)
C5 0.071(3) 0.070(3) 0.046(3) 0.008(2) 0.000(2) 0.009(2)
C9 0.105(3) 0.066(2) 0.059(2) 0.0039(18) 0.013(2) -0.018(2)
C8 0.105(3) 0.066(2) 0.059(2) 0.0039(18) 0.013(2) -0.018(2)
C16 0.053(10) 0.063(7) 0.070(11) 0.016(6) 0.015(7) -0.015(7)
C17 0.066(11) 0.064(7) 0.061(9) 0.033(6) 0.012(7) -0.002(6)
C18 0.075(11) 0.062(8) 0.043(7) 0.015(6) 0.019(6) 0.009(7)
C19 0.083(10) 0.063(8) 0.041(7) -0.007(6) 0.026(6) 0.020(7)
C1A 0.037(7) 0.058(8) 0.086(9) 0.010(7) 0.004(6) -0.020(7)
C10A 0.105(3) 0.066(2) 0.059(2) 0.0039(18) 0.013(2) -0.018(2)
C6A 0.105(3) 0.066(2) 0.059(2) 0.0039(18) 0.013(2) -0.018(2)
C7A 0.105(3) 0.066(2) 0.059(2) 0.0039(18) 0.013(2) -0.018(2)
C8A 0.105(3) 0.066(2) 0.059(2) 0.0039(18) 0.013(2) -0.018(2)
C9A 0.105(3) 0.066(2) 0.059(2) 0.0039(18) 0.013(2) -0.018(2)
C4A 0.071(3) 0.070(3) 0.046(3) 0.008(2) 0.000(2) 0.009(2)
C3A 0.071(3) 0.070(3) 0.046(3) 0.008(2) 0.000(2) 0.009(2)
C2A 0.071(3) 0.070(3) 0.046(3) 0.008(2) 0.000(2) 0.009(2)
C20 0.071(3) 0.070(3) 0.046(3) 0.008(2) 0.000(2) 0.009(2)
C5A 0.071(3) 0.070(3) 0.046(3) 0.008(2) 0.000(2) 0.009(2)

loop_
_atom_type_symbol
_atom_type_description
_atom_type_scat_dispersion_real
_atom_type_scat_dispersion_imag
_atom_type_scat_source
C C 0.0033 0.0016 'International Tables Vol C Tables 4.2.6.8 and 6.1.1.4'
H H 0.0000 0.0000 'International Tables Vol C Tables 4.2.6.8 and 6.1.1.4'
Fe Fe 0.3463 0.8444 'International Tables Vol C Tables 4.2.6.8 and 6.1.1.4'
I I -0.4742 1.8119 'International Tables Vol C Tables 4.2.6.8 and 6.1.1.4'
Pb Pb -3.3944 10.1111 'International Tables Vol C Tables 4.2.6.8 and 6.1.1.4'

loop_
_citation_id
_citation_doi
_citation_year
1 10.1039/D5CC03384E 2025

loop_
_geom_angle_atom_site_label_1
_geom_angle_atom_site_label_2
_geom_angle_atom_site_label_3
_geom_angle
_geom_angle_site_symmetry_1
_geom_angle_site_symmetry_3
_geom_angle_publ_flag
I4 Pb2 I5 85.256(8) . 2_656 ?
I4 Pb2 I2 170.171(9) . 7_666 ?
I4 Pb2 I1 88.205(8) . 7_666 ?
I3 Pb2 I4 92.404(8) . . ?
I3 Pb2 I5 169.437(9) . 2_656 ?
I3 Pb2 I5 88.865(9) . . ?
I3 Pb2 I2 85.895(9) . 7_666 ?
I3 Pb2 I1 86.497(9) . 7_666 ?
I5 Pb2 I4 88.395(8) . . ?
I5 Pb2 I5 80.783(11) . 2_656 ?
I5 Pb2 I2 101.236(10) . 7_666 ?
I5 Pb2 I1 174.129(11) . 7_666 ?
I2 Pb2 I5 98.116(9) 7_666 2_656 ?
I2 Pb2 I1 82.032(9) 7_666 7_666 ?
I1 Pb2 I5 103.697(10) 7_666 2_656 ?
I3 Pb1 I3 180.0 . 7_666 ?
I3 Pb1 I1 94.118(8) . . ?
I3 Pb1 I1 85.882(8) . 7_666 ?
I3 Pb1 I1 85.882(8) 7_666 . ?
I3 Pb1 I1 94.117(8) 7_666 7_666 ?
I2 Pb1 I3 94.573(8) . . ?
I2 Pb1 I3 85.426(8) . 7_666 ?
I2 Pb1 I3 94.574(8) 7_666 7_666 ?
I2 Pb1 I3 85.426(8) 7_666 . ?
I2 Pb1 I2 180.0 . 7_666 ?
I2 Pb1 I1 95.762(9) . 7_666 ?
I2 Pb1 I1 84.238(9) . . ?
I2 Pb1 I1 84.237(9) 7_666 7_666 ?
I2 Pb1 I1 95.763(9) 7_666 . ?
I1 Pb1 I1 180.0 . 7_666 ?
Pb2 I4 Pb2 79.215(12) . 2_656 ?
Pb2 I3 Pb1 79.281(7) . . ?
Pb2 I5 Pb2 76.741(8) . 2_656 ?
Pb1 I2 Pb2 77.044(8) . 7_666 ?
Pb1 I1 Pb2 75.907(8) . 7_666 ?
C13 Fe2 C14 168.9(11) . . ?
C13 Fe2 C15 39.7(5) . . ?
C13 Fe2 C17 117.0(7) . . ?
C13 Fe2 C18 107.2(8) . . ?
C13 Fe2 C19 130.6(11) . . ?
C15 Fe2 C14 151.1(11) . . ?
C15 Fe2 C18 130.5(8) . . ?
C11 Fe2 C14 118.6(9) . . ?
C11 Fe2 C13 68.7(8) . . ?
C11 Fe2 C15 40.3(5) . . ?
C11 Fe2 C12 109.0(9) . . ?
C11 Fe2 C17 132.2(11) . . ?
C11 Fe2 C18 169.3(11) . . ?
C11 Fe2 C19 150.4(9) . . ?
C12 Fe2 C14 39.7(5) . . ?
C12 Fe2 C13 149.0(10) . . ?
C12 Fe2 C15 118.4(10) . . ?
C12 Fe2 C17 40.5(5) . . ?
C12 Fe2 C18 69.1(7) . . ?
C12 Fe2 C19 66.8(8) . . ?
C16 Fe2 C14 110.0(6) . . ?
C16 Fe2 C13 69.3(7) . . ?
C16 Fe2 C15 67.6(9) . . ?
C16 Fe2 C11 40.6(5) . . ?
C16 Fe2 C12 130.2(9) . . ?
C16 Fe2 C17 169.8(11) . . ?
C16 Fe2 C18 148.5(12) . . ?
C16 Fe2 C19 118.1(10) . . ?
C17 Fe2 C14 65.5(7) . . ?
C17 Fe2 C15 111.6(8) . . ?
C17 Fe2 C18 39.9(5) . . ?
C17 Fe2 C19 64.8(8) . . ?
C18 Fe2 C14 67.2(7) . . ?
C19 Fe2 C14 39.1(5) . . ?
C19 Fe2 C15 168.4(11) . . ?
C19 Fe2 C18 39.5(5) . . ?
C1A Fe2 C14 131.6(10) . . ?
C1A Fe2 C13 41.0(5) . . ?
C1A Fe2 C15 66.4(8) . . ?
C1A Fe2 C11 67.4(8) . . ?
C1A Fe2 C12 168.9(10) . . ?
C1A Fe2 C16 40.3(5) . . ?
C1A Fe2 C17 149.5(10) . . ?
C1A Fe2 C18 116.4(10) . . ?
C1A Fe2 C19 110.7(10) . . ?
C4 Fe1 C2 63.4(5) . . ?
C4 Fe1 C10 134.2(6) . . ?
C4 Fe1 C6 172.4(6) . . ?
C4 Fe1 C8 107.2(5) . . ?
C7 Fe1 C4 139.1(6) . . ?
C7 Fe1 C2 116.1(6) . . ?
C7 Fe1 C10 66.3(6) . . ?
C7 Fe1 C6 39.3(4) . . ?
C7 Fe1 C9 66.3(6) . . ?
C7 Fe1 C8 39.7(4) . . ?
C3 Fe1 C4 39.7(3) . . ?
C3 Fe1 C7 111.3(5) . . ?
C3 Fe1 C2 39.4(3) . . ?
C3 Fe1 C10 167.5(6) . . ?
C3 Fe1 C6 145.1(6) . . ?
C3 Fe1 C5 69.5(5) . . ?
C3 Fe1 C9 127.2(6) . . ?
C3 Fe1 C8 101.7(5) . . ?
C2 Fe1 C8 132.2(5) . . ?
C10 Fe1 C2 153.1(6) . . ?
C10 Fe1 C8 68.4(6) . . ?
C1 Fe1 C4 67.0(5) . . ?
C1 Fe1 C7 141.0(6) . . ?
C1 Fe1 C3 69.1(5) . . ?
C1 Fe1 C2 39.1(4) . . ?
C1 Fe1 C10 120.9(6) . . ?
C1 Fe1 C6 119.0(6) . . ?
C1 Fe1 C5 41.8(4) . . ?
C1 Fe1 C9 146.5(6) . . ?
C1 Fe1 C8 170.7(6) . . ?
C6 Fe1 C2 124.2(6) . . ?
C6 Fe1 C10 39.5(4) . . ?
C6 Fe1 C8 67.5(5) . . ?
C5 Fe1 C4 40.0(4) . . ?
C5 Fe1 C7 177.2(6) . . ?
C5 Fe1 C2 66.3(5) . . ?
C5 Fe1 C10 112.3(6) . . ?
C5 Fe1 C6 140.9(6) . . ?
C5 Fe1 C9 111.0(5) . . ?
C5 Fe1 C8 137.7(6) . . ?
C9 Fe1 C4 105.7(5) . . ?
C9 Fe1 C2 166.6(6) . . ?
C9 Fe1 C10 40.3(4) . . ?
C9 Fe1 C6 66.7(6) . . ?
C9 Fe1 C8 40.7(4) . . ?
C10A Fe1 C2A 131.9(6) . . ?
Fe1 C4 H4 129.2 . . ?
C3 C4 Fe1 69.6(6) . . ?
C3 C4 H4 123.5 . . ?
C3 C4 C5 112.9(11) . . ?
C5 C4 Fe1 69.6(7) . . ?
C5 C4 H4 123.5 . . ?
Fe1 C7 H7 125.9 . . ?
C6 C7 Fe1 70.6(8) . . ?
C6 C7 H7 124.6 . . ?
C6 C7 C8 110.7(12) . . ?
C8 C7 Fe1 70.5(8) . . ?
C8 C7 H7 124.6 . . ?
Fe1 C3 H3 121.6 . . ?
C4 C3 Fe1 70.7(6) . . ?
C4 C3 H3 128.8 . . ?
C2 C3 Fe1 71.0(7) . . ?
C2 C3 C4 102.4(10) . . ?
C2 C3 H3 128.8 . . ?
Fe2 C14 H14 128.4 . . ?
C12 C14 Fe2 68.1(9) . . ?
C12 C14 H14 126.3 . . ?
C19 C14 Fe2 68.7(9) . . ?
C19 C14 H14 126.3 . . ?
C19 C14 C12 107.4(15) . . ?
Fe2 C13 H13 124.3 . . ?
C15 C13 Fe2 70.9(10) . . ?
C15 C13 H13 127.4 . . ?
C15 C13 C1A 105.2(15) . . ?
C1A C13 Fe2 69.1(7) . . ?
C1A C13 H13 127.4 . . ?
Fe2 C15 H15 128.5 . . ?
C13 C15 Fe2 69.4(9) . . ?
C13 C15 H15 124.9 . . ?
C13 C15 C11 110.2(16) . . ?
C11 C15 Fe2 68.9(9) . . ?
C11 C15 H15 124.9 . . ?
Fe1 C2 H2 129.9 . . ?
C3 C2 Fe1 69.6(6) . . ?
C3 C2 H2 122.8 . . ?
C1 C2 Fe1 69.7(6) . . ?
C1 C2 C3 114.4(11) . . ?
C1 C2 H2 122.8 . . ?
Fe2 C11 H11 125.0 . . ?
C15 C11 Fe2 70.8(10) . . ?
C15 C11 H11 126.3 . . ?
C16 C11 Fe2 69.5(10) . . ?
C16 C11 C15 107.5(17) . . ?
C16 C11 H11 126.3 . . ?
Fe1 C10 H10 125.3 . . ?
C6 C10 Fe1 70.2(9) . . ?
C6 C10 H10 126.4 . . ?
C6 C10 C9 107.2(14) . . ?
C9 C10 Fe1 69.6(9) . . ?
C9 C10 H10 126.4 . . ?
Fe2 C12 H12 122.3 . . ?
C14 C12 Fe2 72.1(9) . . ?
C14 C12 H12 127.4 . . ?
C14 C12 C17 105.2(15) . . ?
C17 C12 Fe2 69.9(8) . . ?
C17 C12 H12 127.4 . . ?
Fe1 C1 H1 123.7 . . ?
C2 C1 Fe1 71.2(6) . . ?
C2 C1 H1 127.5 . . ?
C2 C1 C5 105.0(10) . . ?
C5 C1 Fe1 69.3(6) . . ?
C5 C1 H1 127.5 . . ?
Fe1 C6 H6 125.4 . . ?
C7 C6 Fe1 70.1(8) . . ?
C7 C6 C10 108.3(13) . . ?
C7 C6 H6 125.8 . . ?
C10 C6 Fe1 70.3(9) . . ?
C10 C6 H6 125.8 . . ?
Fe1 C5 H5 124.6 . . ?
C4 C5 Fe1 70.4(6) . . ?
C4 C5 C1 104.4(10) . . ?
C4 C5 H5 127.8 . . ?
C1 C5 Fe1 68.9(6) . . ?
C1 C5 H5 127.8 . . ?
Fe1 C9 H9 126.0 . . ?
C10 C9 Fe1 70.0(9) . . ?
C10 C9 H9 125.7 . . ?
C10 C9 C8 108.7(14) . . ?
C8 C9 Fe1 69.9(8) . . ?
C8 C9 H9 125.7 . . ?
Fe1 C8 H8 125.0 . . ?
C7 C8 Fe1 69.8(8) . . ?
C7 C8 C9 105.1(12) . . ?
C7 C8 H8 127.5 . . ?
C9 C8 Fe1 69.4(8) . . ?
C9 C8 H8 127.5 . . ?
Fe2 C16 H16 125.3 . . ?
C11 C16 Fe2 69.9(10) . . ?
C11 C16 H16 126.6 . . ?
C1A C16 Fe2 69.8(9) . . ?
C1A C16 C11 106.8(17) . . ?
C1A C16 H16 126.6 . . ?
Fe2 C17 H17 126.9 . . ?
C12 C17 Fe2 69.6(7) . . ?
C12 C17 H17 124.1 . . ?
C18 C17 Fe2 71.0(10) . . ?
C18 C17 C12 111.7(15) . . ?
C18 C17 H17 124.1 . . ?
Fe2 C18 H18 124.7 . . ?
C17 C18 Fe2 69.2(9) . . ?
C17 C18 H18 128.3 . . ?
C19 C18 Fe2 69.5(9) . . ?
C19 C18 C17 103.4(16) . . ?
C19 C18 H18 128.3 . . ?
Fe2 C19 H19 124.4 . . ?
C14 C19 Fe2 72.2(10) . . ?
C14 C19 C18 112.0(17) . . ?
C14 C19 H19 124.0 . . ?
C18 C19 Fe2 71.0(10) . . ?
C18 C19 H19 124.0 . . ?
Fe2 C1A H1A 126.9 . . ?
C13 C1A Fe2 69.9(7) . . ?
C13 C1A H1A 124.9 . . ?
C16 C1A Fe2 69.9(10) . . ?
C16 C1A C13 110.2(15) . . ?
C16 C1A H1A 124.9 . . ?
Fe1 C10A H10A 121.9 . . ?
C6A C10A Fe1 70.6(8) . . ?
C6A C10A H10A 128.4 . . ?
C6A C10A C9A 103.3(13) . . ?
C9A C10A Fe1 71.1(9) . . ?
C9A C10A H10A 128.4 . . ?
Fe1 C6A H6A 126.4 . . ?
C10A C6A Fe1 69.2(7) . . ?
C10A C6A H6A 124.7 . . ?
C7A C6A Fe1 71.3(8) . . ?
C7A C6A C10A 110.5(13) . . ?
C7A C6A H6A 124.7 . . ?
Fe1 C7A H7A 125.8 . . ?
C6A C7A Fe1 69.9(8) . . ?
C6A C7A H7A 125.6 . . ?
C6A C7A C8A 108.7(12) . . ?
C8A C7A Fe1 70.3(8) . . ?
C8A C7A H7A 125.6 . . ?
Fe1 C8A H8A 123.7 . . ?
C7A C8A Fe1 70.6(8) . . ?
C7A C8A H8A 126.9 . . ?
C9A C8A Fe1 70.5(9) . . ?
C9A C8A C7A 106.2(13) . . ?
C9A C8A H8A 126.9 . . ?
Fe1 C9A H9A 128.3 . . ?
C10A C9A Fe1 68.5(8) . . ?
C10A C9A H9A 124.6 . . ?
C8A C9A Fe1 70.4(9) . . ?
C8A C9A C10A 110.9(14) . . ?
C8A C9A H9A 124.6 . . ?
Fe1 C4A H4A 122.1 . . ?
C3A C4A Fe1 71.5(6) . . ?
C3A C4A H4A 126.9 . . ?
C3A C4A C5A 106.2(11) . . ?
C5A C4A Fe1 71.4(6) . . ?
C5A C4A H4A 126.9 . . ?
Fe1 C3A H3A 129.4 . . ?
C4A C3A Fe1 70.2(6) . . ?
C4A C3A H3A 122.8 . . ?
C4A C3A C2A 114.5(11) . . ?
C2A C3A Fe1 69.7(7) . . ?
C2A C3A H3A 122.8 . . ?
Fe1 C2A H2A 119.7 . . ?
C3A C2A Fe1 71.8(7) . . ?
C3A C2A H2A 128.7 . . ?
C3A C2A C20 102.6(11) . . ?
C20 C2A Fe1 72.1(7) . . ?
C20 C2A H2A 128.7 . . ?
Fe1 C20 H20 128.4 . . ?
C2A C20 Fe1 69.3(6) . . ?
C2A C20 H20 124.1 . . ?
C2A C20 C5A 111.9(11) . . ?
C5A C20 Fe1 70.0(6) . . ?
C5A C20 H20 124.1 . . ?
Fe1 C5A H5A 124.8 . . ?
C4A C5A Fe1 69.1(6) . . ?
C4A C5A C20 103.8(10) . . ?
C4A C5A H5A 128.1 . . ?
C20 C5A Fe1 69.6(6) . . ?
C20 C5A H5A 128.1 . . ?

loop_
_geom_bond_atom_site_label_1
_geom_bond_atom_site_label_2
_geom_bond_distance
_geom_bond_site_symmetry_2
_geom_bond_publ_flag
Pb2 I4 3.1680(4) . ?
Pb2 I3 3.1277(3) . ?
Pb2 I5 3.1600(3) . ?
Pb2 I5 3.3431(4) 2_656 ?
Pb2 I2 3.2970(4) 7_666 ?
Pb2 I1 3.3335(3) 7_666 ?
Pb1 I3 3.2348(3) . ?
Pb1 I3 3.2348(3) 7_666 ?
Pb1 I2 3.2208(3) . ?
Pb1 I2 3.2209(3) 7_666 ?
Pb1 I1 3.2672(4) . ?
Pb1 I1 3.2672(3) 7_666 ?
Fe2 C14 2.107(19) . ?
Fe2 C13 2.057(13) . ?
Fe2 C15 2.08(2) . ?
Fe2 C11 2.052(15) . ?
Fe2 C12 2.054(14) . ?
Fe2 C16 2.05(2) . ?
Fe2 C17 2.059(14) . ?
Fe2 C18 2.08(2) . ?
Fe2 C19 2.062(13) . ?
Fe2 C1A 2.046(13) . ?
Fe1 C4 2.074(11) . ?
Fe1 C7 2.069(15) . ?
Fe1 C3 2.059(11) . ?
Fe1 C2 2.077(11) . ?
Fe1 C10 2.077(17) . ?
Fe1 C1 2.058(10) . ?
Fe1 C6 2.076(13) . ?
Fe1 C5 2.064(12) . ?
Fe1 C9 2.072(14) . ?
Fe1 C8 2.078(14) . ?
Fe1 C10A 2.062(14) . ?
Fe1 C2A 2.077(11) . ?
C4 H4 0.9400 . ?
C4 C3 1.404(12) . ?
C4 C5 1.417(12) . ?
C7 H7 0.9400 . ?
C7 C6 1.395(12) . ?
C7 C8 1.410(13) . ?
C3 H3 0.9400 . ?
C3 C2 1.394(12) . ?
C14 H14 0.9400 . ?
C14 C12 1.414(16) . ?
C14 C19 1.397(16) . ?
C13 H13 0.9400 . ?
C13 C15 1.404(15) . ?
C13 C1A 1.437(15) . ?
C15 H15 0.9400 . ?
C15 C11 1.422(16) . ?
C2 H2 0.9400 . ?
C2 C1 1.385(12) . ?
C11 H11 0.9400 . ?
C11 C16 1.422(16) . ?
C10 H10 0.9400 . ?
C10 C6 1.404(13) . ?
C10 C9 1.430(13) . ?
C12 H12 0.9400 . ?
C12 C17 1.423(15) . ?
C1 H1 0.9400 . ?
C1 C5 1.469(13) . ?
C6 H6 0.9400 . ?
C5 H5 0.9400 . ?
C9 H9 0.9400 . ?
C9 C8 1.443(13) . ?
C8 H8 0.9400 . ?
C16 H16 0.9400 . ?
C16 C1A 1.411(15) . ?
C17 H17 0.9400 . ?
C17 C18 1.411(16) . ?
C18 H18 0.9400 . ?
C18 C19 1.400(16) . ?
C19 H19 0.9400 . ?
C1A H1A 0.9400 . ?
C10A H10A 0.9400 . ?
C10A C6A 1.424(13) . ?
C10A C9A 1.437(13) . ?
C6A H6A 0.9400 . ?
C6A C7A 1.389(12) . ?
C7A H7A 0.9400 . ?
C7A C8A 1.405(13) . ?
C8A H8A 0.9400 . ?
C8A C9A 1.403(13) . ?
C9A H9A 0.9400 . ?
C4A H4A 0.9400 . ?
C4A C3A 1.378(12) . ?
C4A C5A 1.423(12) . ?
C3A H3A 0.9400 . ?
C3A C2A 1.380(12) . ?
C2A H2A 0.9400 . ?
C2A C20 1.383(15) . ?
C20 H20 0.9400 . ?
C20 C5A 1.460(15) . ?
C5A H5A 0.9400 . ?

loop_
_geom_torsion_atom_site_label_1
_geom_torsion_atom_site_label_2
_geom_torsion_atom_site_label_3
_geom_torsion_atom_site_label_4
_geom_torsion
_geom_torsion_site_symmetry_1
_geom_torsion_site_symmetry_2
_geom_torsion_site_symmetry_3
_geom_torsion_site_symmetry_4
_geom_torsion_publ_flag
Fe2 C14 C12 C17 62.5(10) . . . . ?
Fe2 C14 C19 C18 -60.1(14) . . . . ?
Fe2 C13 C15 C11 56.8(14) . . . . ?
Fe2 C13 C1A C16 -58.4(13) . . . . ?
Fe2 C15 C11 C16 60.1(14) . . . . ?
Fe2 C11 C16 C1A 60.4(13) . . . . ?
Fe2 C12 C17 C18 58.5(13) . . . . ?
Fe2 C16 C1A C13 58.4(11) . . . . ?
Fe2 C17 C18 C19 61.5(12) . . . . ?
Fe2 C18 C19 C14 60.8(13) . . . . ?
Fe1 C4 C3 C2 -64.5(8) . . . . ?
Fe1 C4 C5 C1 60.9(7) . . . . ?
Fe1 C7 C6 C10 60.1(11) . . . . ?
Fe1 C7 C8 C9 -60.8(9) . . . . ?
Fe1 C3 C2 C1 -54.9(9) . . . . ?
Fe1 C2 C1 C5 -61.5(8) . . . . ?
Fe1 C10 C6 C7 -60.0(11) . . . . ?
Fe1 C10 C9 C8 59.4(10) . . . . ?
Fe1 C1 C5 C4 -61.9(8) . . . . ?
Fe1 C9 C8 C7 61.1(10) . . . . ?
Fe1 C10A C6A C7A -59.5(11) . . . . ?
Fe1 C10A C9A C8A 57.5(11) . . . . ?
Fe1 C6A C7A C8A -59.7(11) . . . . ?
Fe1 C7A C8A C9A -61.9(11) . . . . ?
Fe1 C8A C9A C10A -56.4(11) . . . . ?
Fe1 C4A C3A C2A -55.3(9) . . . . ?
Fe1 C4A C5A C20 61.5(8) . . . . ?
Fe1 C3A C2A C20 -66.1(8) . . . . ?
Fe1 C2A C20 C5A -56.9(9) . . . . ?
Fe1 C20 C5A C4A -61.1(8) . . . . ?
C4 C3 C2 Fe1 64.3(7) . . . . ?
C4 C3 C2 C1 9.5(14) . . . . ?
C3 C4 C5 Fe1 -55.8(9) . . . . ?
C3 C4 C5 C1 5.1(13) . . . . ?
C3 C2 C1 Fe1 54.8(9) . . . . ?
C3 C2 C1 C5 -6.7(14) . . . . ?
C14 C12 C17 Fe2 -64.1(11) . . . . ?
C14 C12 C17 C18 -5.6(19) . . . . ?
C13 C15 C11 Fe2 -57.1(14) . . . . ?
C13 C15 C11 C16 3(2) . . . . ?
C15 C13 C1A Fe2 62.2(12) . . . . ?
C15 C13 C1A C16 4(2) . . . . ?
C15 C11 C16 Fe2 -60.9(14) . . . . ?
C15 C11 C16 C1A -1(2) . . . . ?
C2 C1 C5 Fe1 62.8(8) . . . . ?
C2 C1 C5 C4 0.8(13) . . . . ?
C11 C16 C1A Fe2 -60.4(13) . . . . ?
C11 C16 C1A C13 -2(2) . . . . ?
C10 C9 C8 Fe1 -59.5(10) . . . . ?
C10 C9 C8 C7 1.6(16) . . . . ?
C12 C14 C19 Fe2 57.3(12) . . . . ?
C12 C14 C19 C18 -3(2) . . . . ?
C12 C17 C18 Fe2 -57.7(11) . . . . ?
C12 C17 C18 C19 4(2) . . . . ?
C6 C7 C8 Fe1 59.3(11) . . . . ?
C6 C7 C8 C9 -1.6(17) . . . . ?
C6 C10 C9 Fe1 -60.5(11) . . . . ?
C6 C10 C9 C8 -1.1(17) . . . . ?
C5 C4 C3 Fe1 55.8(9) . . . . ?
C5 C4 C3 C2 -8.7(13) . . . . ?
C9 C10 C6 Fe1 60.1(11) . . . . ?
C9 C10 C6 C7 0.1(18) . . . . ?
C8 C7 C6 Fe1 -59.2(11) . . . . ?
C8 C7 C6 C10 0.9(18) . . . . ?
C17 C18 C19 Fe2 -61.3(12) . . . . ?
C17 C18 C19 C14 -1(2) . . . . ?
C19 C14 C12 Fe2 -57.6(12) . . . . ?
C19 C14 C12 C17 5.0(18) . . . . ?
C1A C13 C15 Fe2 -61.0(10) . . . . ?
C1A C13 C15 C11 -4(2) . . . . ?
C10A C6A C7A Fe1 58.2(10) . . . . ?
C10A C6A C7A C8A -1.6(17) . . . . ?
C6A C10A C9A Fe1 -63.8(9) . . . . ?
C6A C10A C9A C8A -6.3(17) . . . . ?
C6A C7A C8A Fe1 59.5(11) . . . . ?
C6A C7A C8A C9A -2.4(18) . . . . ?
C7A C8A C9A Fe1 62.0(11) . . . . ?
C7A C8A C9A C10A 5.6(18) . . . . ?
C9A C10A C6A Fe1 64.2(10) . . . . ?
C9A C10A C6A C7A 4.7(16) . . . . ?
C4A C3A C2A Fe1 55.5(9) . . . . ?
C4A C3A C2A C20 -10.6(14) . . . . ?
C3A C4A C5A Fe1 -63.4(8) . . . . ?
C3A C4A C5A C20 -1.9(13) . . . . ?
C3A C2A C20 Fe1 65.8(8) . . . . ?
C3A C2A C20 C5A 9.0(13) . . . . ?
C2A C20 C5A Fe1 56.5(9) . . . . ?
C2A C20 C5A C4A -4.6(13) . . . . ?
C5A C4A C3A Fe1 63.4(8) . . . . ?
C5A C4A C3A C2A 8.1(15) . . . . ?
